data_4074265
loop_
_publ_author_name
'Alvarez, M. Angeles'
'Garc\'ia, M. Esther'
'Ramos, Alberto'
'Ruiz, Miguel A.'

_publ_section_title
;
 Dimolybdenum&#x2212;Tin Derivatives of the Unsaturated Hydride
 [Mo2(\h5-C5H5)2(\m-H)(\m-PCy2)(CO)2] and HSnR3(R = Ph, Bu):&#x00A0;
 Bridging versus Terminal Coordination of the Triorganostannyl Group
;
_journal_issue 22
_journal_name_full Organometallics
_journal_page_first 5374
_journal_paper_doi 10.1021/om060495m
_journal_volume 25
_journal_year 2006
_chemical_compound_source 'synthesis as described'
_chemical_formula_moiety 'C44 H47 Mo2 O4 P1 Sn1'
_chemical_formula_sum 'C44 H47 Mo2 O4 P Sn'
_chemical_formula_weight 981.36
_chemical_name_systematic
;
 ?
;
_space_group_IT_number 14
_symmetry_cell_setting monoclinic
_symmetry_Int_Tables_number 14
_symmetry_space_group_name_Hall '-P 2yn'
_symmetry_space_group_name_H-M 'P 1 21/n 1'
_atom_sites_solution_hydrogens geom
_atom_sites_solution_primary direct
_atom_sites_solution_secondary difmap
_audit_conform_dict_location ftp://ftp.iucr.org/pub/cif_core.dic
_audit_conform_dict_name cif_core.dic
_audit_conform_dict_version 2.2
_audit_creation_date 2006-05-15T18:51:38-00:00
_audit_creation_method 'WinGX routine CIF_UPDATE'
_cell_angle_alpha 90
_cell_angle_beta 97.054(3)
_cell_angle_gamma 90
_cell_formula_units_Z 4
_cell_length_a 11.7278(19)
_cell_length_b 14.627(2)
_cell_length_c 22.860(4)
_cell_measurement_reflns_used 859
_cell_measurement_temperature 120.0(1)
_cell_measurement_theta_max 23.755
_cell_measurement_theta_min 2.235
_cell_measurement_wavelength 0.71073
_cell_volume 3891.8(11)
_computing_cell_refinement 'SAINT+ (Bruker AXS)'
_computing_data_collection 'SMART (Bruker AXS)'
_computing_data_reduction 'SAINT+ (Bruker AXS)'
_computing_molecular_graphics 'Ortep-3 for Windows (Farrugia, 1997)'
_computing_publication_material 'WinGX publication routines (Farrugia, 1999)'
_computing_structure_refinement 'SHELXL-97 (Sheldrick, 1997)'
_computing_structure_solution 'DIRDIF 99 (Beurkens et al, 1999)'
_diffrn_ambient_temperature 120(2)
_diffrn_measured_fraction_theta_full 0.976
_diffrn_measured_fraction_theta_max 0.976
_diffrn_measurement_device_type 'Smart-CCD-1000 BRUKER'
_diffrn_measurement_method 'omega scans'
_diffrn_radiation_monochromator graphite
_diffrn_radiation_probe x-ray
_diffrn_radiation_source 'fine-focus sealed tube'
_diffrn_radiation_type MoK\a
_diffrn_radiation_wavelength 0.71073
_diffrn_reflns_av_R_equivalents 0.1317
_diffrn_reflns_av_unetI/netI 0.134
_diffrn_reflns_limit_h_max 15
_diffrn_reflns_limit_h_min -15
_diffrn_reflns_limit_k_max 19
_diffrn_reflns_limit_k_min 0
_diffrn_reflns_limit_l_max 29
_diffrn_reflns_limit_l_min 0
_diffrn_reflns_number 36644
_diffrn_reflns_theta_full 28.28
_diffrn_reflns_theta_max 28.28
_diffrn_reflns_theta_min 1.66
_exptl_absorpt_coefficient_mu 1.355
_exptl_absorpt_correction_T_max 1
_exptl_absorpt_correction_T_min 0.683222
_exptl_absorpt_correction_type multi-scan
_exptl_absorpt_process_details 'BRUKER Sadabs'
_exptl_crystal_colour green
_exptl_crystal_density_diffrn 1.675
_exptl_crystal_density_method 'not measured'
_exptl_crystal_description prism
_exptl_crystal_F_000 1968
_exptl_crystal_size_max 0.23
_exptl_crystal_size_mid 0.06
_exptl_crystal_size_min 0.05
_refine_diff_density_max 1.168
_refine_diff_density_min -1.566
_refine_diff_density_rms 0.239
_refine_ls_extinction_method none
_refine_ls_goodness_of_fit_ref 1.016
_refine_ls_hydrogen_treatment constr
_refine_ls_matrix_type full
_refine_ls_number_parameters 465
_refine_ls_number_reflns 9791
_refine_ls_number_restraints 0
_refine_ls_restrained_S_all 1.016
_refine_ls_R_factor_all 0.1584
_refine_ls_R_factor_gt 0.0608
_refine_ls_shift/su_max 0.003
_refine_ls_shift/su_mean 0
_refine_ls_structure_factor_coef Fsqd
_refine_ls_weighting_details 'calc w=1/[\s^2^(Fo^2^)+(0.0230P)^2^+65.2232P] where P=(Fo^2^+2Fc^2^)/3'
_refine_ls_weighting_scheme calc
_refine_ls_wR_factor_gt 0.1156
_refine_ls_wR_factor_ref 0.1581
_reflns_number_gt 5056
_reflns_number_total 9791
_reflns_threshold_expression >2sigma(I)
_cod_data_source_file om060495msi20060605_085803.cif
_cod_data_source_block compound5
_cod_depositor_comments
;
The following automatic conversions were performed:
'_diffrn_radiation_monochromador' tag replaced with
'_diffrn_radiation_monochromator'.

Automatic conversion script
Id: cif_correct_tags 1440 2010-10-19 06:21:57Z saulius 
;
_cod_database_code 4074265

loop_
_symmetry_equiv_pos_as_xyz
'x, y, z'
'-x+1/2, y+1/2, -z+1/2'
'-x, -y, -z'
'x-1/2, -y-1/2, z-1/2'

loop_
_atom_site_label
_atom_site_type_symbol
_atom_site_fract_x
_atom_site_fract_y
_atom_site_fract_z
_atom_site_U_iso_or_equiv
_atom_site_adp_type
_atom_site_occupancy
_atom_site_symmetry_multiplicity
_atom_site_calc_flag
_atom_site_refinement_flags
_atom_site_disorder_assembly
_atom_site_disorder_group
Mo1 Mo 0.54475(6) 0.63510(5) 0.20098(3) 0.01640(17) Uani 1 1 d . . .
Mo2 Mo 0.51492(7) 0.41944(5) 0.21803(4) 0.01896(18) Uani 1 1 d . . .
Sn1 Sn 0.53494(5) 0.73081(4) 0.09310(3) 0.01709(15) Uani 1 1 d . . .
P1 P 0.39854(19) 0.54281(15) 0.24637(10) 0.0153(5) Uani 1 1 d . B .
O1 O 0.4945(6) 0.5149(5) 0.0863(3) 0.0296(16) Uani 1 1 d . . .
O2 O 0.3304(6) 0.7622(5) 0.1911(3) 0.0290(16) Uani 1 1 d . . .
O4 O 0.6345(6) 0.4251(5) 0.3462(3) 0.0404(19) Uani 1 1 d . . .
O3 O 0.7666(6) 0.4428(5) 0.1879(3) 0.0336(18) Uani 1 1 d . . .
C1 C 0.5125(7) 0.5541(6) 0.1326(4) 0.019(2) Uani 1 1 d . . .
C2 C 0.4064(8) 0.7106(6) 0.1927(4) 0.024(2) Uani 1 1 d . . .
C4 C 0.5882(9) 0.4274(7) 0.2975(5) 0.028(2) Uani 1 1 d . B .
C3 C 0.6743(8) 0.4380(6) 0.1989(4) 0.022(2) Uani 1 1 d . B .
C5 C 0.7460(8) 0.6537(7) 0.2138(4) 0.025(2) Uani 1 1 d . . .
H5 H 0.7888 0.6281 0.1863 0.03 Uiso 1 1 calc R . .
C6 C 0.6956(8) 0.7422(6) 0.2103(4) 0.025(2) Uani 1 1 d . . .
H6 H 0.7011 0.7852 0.1808 0.03 Uiso 1 1 calc R . .
C7 C 0.6345(9) 0.7529(6) 0.2606(5) 0.030(2) Uani 1 1 d . . .
H7 H 0.5926 0.8039 0.2696 0.035 Uiso 1 1 calc R . .
C8 C 0.6500(8) 0.6724(7) 0.2937(4) 0.029(2) Uani 1 1 d . . .
H8 H 0.6192 0.6607 0.3286 0.035 Uiso 1 1 calc R . .
C9 C 0.7202(8) 0.6115(7) 0.2656(5) 0.031(2) Uani 1 1 d . . .
H9 H 0.7447 0.5539 0.2791 0.037 Uiso 1 1 calc R . .
C10 C 0.4857(11) 0.3079(8) 0.1434(5) 0.042(3) Uani 1 1 d . B .
H10 H 0.5076 0.3164 0.106 0.05 Uiso 1 1 calc R A 1
C11A C 0.4882(18) 0.2662(13) 0.2375(9) 0.019(4) Uiso 0.5 1 d P B 1
H11A H 0.5179 0.2405 0.2734 0.022 Uiso 0.5 1 calc PR B 1
C12A C 0.5437(17) 0.2720(14) 0.1862(9) 0.016(4) Uiso 0.5 1 d P B 1
H12A H 0.6179 0.2505 0.1847 0.019 Uiso 0.5 1 calc PR B 1
C13A C 0.3690(17) 0.3359(13) 0.1641(11) 0.019(4) Uiso 0.5 1 d P B 1
H13A H 0.3072 0.3647 0.1422 0.023 Uiso 0.5 1 calc PR B 1
C14A C 0.3781(19) 0.3075(14) 0.2239(9) 0.020(4) Uiso 0.5 1 d P B 1
H14A H 0.3226 0.3145 0.2494 0.025 Uiso 0.5 1 calc PR B 1
C11B C 0.429(2) 0.2781(16) 0.2313(10) 0.030(5) Uiso 0.5 1 d P B 2
H11B H 0.4185 0.2585 0.2689 0.036 Uiso 0.5 1 calc PR B 2
C12B C 0.528(2) 0.2645(16) 0.2036(11) 0.026(6) Uiso 0.5 1 d P B 2
H12B H 0.5979 0.2375 0.2173 0.031 Uiso 0.5 1 calc PR B 2
C13B C 0.3899(19) 0.3416(14) 0.1384(11) 0.029(5) Uiso 0.5 1 d P B 2
H13B H 0.3524 0.3712 0.1055 0.035 Uiso 0.5 1 calc PR B 2
C14B C 0.3485(18) 0.3271(14) 0.1915(11) 0.024(4) Uiso 0.5 1 d P B 2
H14B H 0.2771 0.3469 0.2003 0.029 Uiso 0.5 1 calc PR B 2
C15 C 0.2464(7) 0.5591(6) 0.2133(4) 0.0161(18) Uani 1 1 d . . .
H15 H 0.225 0.6211 0.2241 0.019 Uiso 1 1 calc R B .
C16 C 0.1588(8) 0.4950(8) 0.2364(5) 0.034(3) Uani 1 1 d . B .
H16A H 0.1782 0.4322 0.228 0.041 Uiso 1 1 calc R . .
H16B H 0.1633 0.5015 0.2788 0.041 Uiso 1 1 calc R . .
C17 C 0.0364(8) 0.5146(8) 0.2088(5) 0.034(3) Uani 1 1 d . . .
H17A H -0.0144 0.4689 0.2222 0.041 Uiso 1 1 calc R B .
H17B H 0.0131 0.5738 0.2224 0.041 Uiso 1 1 calc R . .
C18 C 0.0232(8) 0.5145(7) 0.1428(4) 0.029(2) Uani 1 1 d . B .
H18A H -0.0542 0.5335 0.1279 0.035 Uiso 1 1 calc R . .
H18B H 0.0344 0.453 0.1289 0.035 Uiso 1 1 calc R . .
C19 C 0.1085(7) 0.5780(7) 0.1195(4) 0.025(2) Uani 1 1 d . . .
H19A H 0.0906 0.6406 0.1292 0.031 Uiso 1 1 calc R B .
H19B H 0.1013 0.5729 0.0769 0.031 Uiso 1 1 calc R . .
C20 C 0.2320(7) 0.5565(7) 0.1450(4) 0.023(2) Uani 1 1 d . B .
H20A H 0.2834 0.6007 0.1305 0.027 Uiso 1 1 calc R . .
H20B H 0.2528 0.4963 0.1319 0.027 Uiso 1 1 calc R . .
C21 C 0.3974(8) 0.5645(6) 0.3259(4) 0.020(2) Uani 1 1 d . . .
H21 H 0.4781 0.5745 0.3413 0.024 Uiso 1 1 calc R B .
C22 C 0.3359(8) 0.6517(7) 0.3415(4) 0.027(2) Uani 1 1 d . B .
H22A H 0.363 0.7028 0.3199 0.032 Uiso 1 1 calc R . .
H22B H 0.254 0.6451 0.3296 0.032 Uiso 1 1 calc R . .
C23 C 0.3569(10) 0.6713(7) 0.4069(4) 0.035(3) Uani 1 1 d . . .
H23A H 0.3125 0.7244 0.4157 0.042 Uiso 1 1 calc R B .
H23B H 0.4375 0.6853 0.4178 0.042 Uiso 1 1 calc R . .
C24 C 0.3233(10) 0.5894(8) 0.4437(5) 0.038(3) Uani 1 1 d . B .
H24A H 0.3431 0.6027 0.4853 0.045 Uiso 1 1 calc R . .
H24B H 0.2409 0.5801 0.4364 0.045 Uiso 1 1 calc R . .
C25 C 0.3838(10) 0.5037(7) 0.4283(4) 0.033(2) Uani 1 1 d . . .
H25A H 0.3584 0.4527 0.4506 0.039 Uiso 1 1 calc R B .
H25B H 0.466 0.5108 0.4391 0.039 Uiso 1 1 calc R . .
C26 C 0.3589(9) 0.4830(7) 0.3620(4) 0.024(2) Uani 1 1 d . B .
H26A H 0.2773 0.4722 0.3515 0.029 Uiso 1 1 calc R . .
H26B H 0.3998 0.4282 0.3528 0.029 Uiso 1 1 calc R . .
C27 C 0.5536(8) 0.8779(6) 0.0981(4) 0.020(2) Uani 1 1 d . . .
C28 C 0.6060(9) 0.9179(7) 0.0530(4) 0.028(2) Uani 1 1 d . . .
H28 H 0.6319 0.882 0.0238 0.033 Uiso 1 1 calc R . .
C29 C 0.6193(10) 1.0131(7) 0.0523(5) 0.034(3) Uani 1 1 d . . .
H29 H 0.6552 1.0402 0.0226 0.04 Uiso 1 1 calc R . .
C30 C 0.5804(9) 1.0664(6) 0.0944(4) 0.028(2) Uani 1 1 d . . .
H30 H 0.5914 1.1293 0.0938 0.034 Uiso 1 1 calc R . .
C31 C 0.5259(9) 1.0282(7) 0.1370(5) 0.034(3) Uani 1 1 d . . .
H31 H 0.4955 1.0655 0.1641 0.04 Uiso 1 1 calc R . .
C32 C 0.5144(9) 0.9333(7) 0.1409(5) 0.031(2) Uani 1 1 d . . .
H32 H 0.4809 0.9075 0.1718 0.037 Uiso 1 1 calc R . .
C33 C 0.6837(8) 0.6893(7) 0.0537(4) 0.022(2) Uani 1 1 d . . .
C34 C 0.6849(8) 0.6103(7) 0.0187(4) 0.025(2) Uani 1 1 d . . .
H34 H 0.6184 0.5755 0.0109 0.03 Uiso 1 1 calc R . .
C35 C 0.7844(9) 0.5833(8) -0.0045(4) 0.032(2) Uani 1 1 d . . .
H35 H 0.7827 0.5321 -0.0287 0.038 Uiso 1 1 calc R . .
C36 C 0.8845(9) 0.6315(8) 0.0081(5) 0.033(3) Uani 1 1 d . . .
H36 H 0.9512 0.6122 -0.0064 0.04 Uiso 1 1 calc R . .
C37 C 0.8856(8) 0.7088(7) 0.0426(5) 0.029(2) Uani 1 1 d . . .
H37 H 0.9528 0.7426 0.0505 0.035 Uiso 1 1 calc R . .
C38 C 0.7876(7) 0.7366(7) 0.0654(4) 0.022(2) Uani 1 1 d . . .
H38 H 0.7908 0.7883 0.0892 0.026 Uiso 1 1 calc R . .
C39 C 0.3779(8) 0.7142(6) 0.0333(4) 0.020(2) Uani 1 1 d . . .
C40 C 0.3618(8) 0.6457(7) -0.0085(5) 0.029(2) Uani 1 1 d . . .
H40 H 0.4196 0.6026 -0.0104 0.035 Uiso 1 1 calc R . .
C41 C 0.2616(9) 0.6393(8) -0.0477(4) 0.032(2) Uani 1 1 d . . .
H41 H 0.2521 0.5918 -0.0749 0.039 Uiso 1 1 calc R . .
C42 C 0.1769(9) 0.7035(7) -0.0459(5) 0.034(3) Uani 1 1 d . . .
H42 H 0.1098 0.7 -0.0722 0.041 Uiso 1 1 calc R . .
C43 C 0.1912(9) 0.7729(8) -0.0054(5) 0.039(3) Uani 1 1 d . . .
H43 H 0.1338 0.8166 -0.0046 0.047 Uiso 1 1 calc R . .
C44 C 0.2903(9) 0.7790(7) 0.0347(5) 0.031(2) Uani 1 1 d . . .
H44 H 0.2984 0.8259 0.0624 0.037 Uiso 1 1 calc R . .

loop_
_atom_site_aniso_label
_atom_site_aniso_U_11
_atom_site_aniso_U_22
_atom_site_aniso_U_33
_atom_site_aniso_U_23
_atom_site_aniso_U_13
_atom_site_aniso_U_12
Mo1 0.0138(4) 0.0168(4) 0.0184(4) -0.0010(3) 0.0015(3) -0.0022(3)
Mo2 0.0154(4) 0.0163(4) 0.0254(4) -0.0001(3) 0.0032(3) 0.0006(3)
Sn1 0.0144(3) 0.0176(3) 0.0195(3) -0.0012(3) 0.0030(2) -0.0007(3)
P1 0.0118(11) 0.0150(11) 0.0187(12) 0.0004(9) 0.0011(9) 0.0003(8)
O1 0.026(4) 0.028(4) 0.034(4) 0.000(3) -0.003(3) -0.005(3)
O2 0.025(4) 0.025(4) 0.041(4) 0.003(3) 0.018(3) 0.010(3)
O4 0.040(5) 0.044(5) 0.034(5) 0.007(4) -0.009(4) 0.014(4)
O3 0.019(4) 0.029(4) 0.054(5) 0.001(4) 0.007(3) 0.000(3)
C1 0.009(4) 0.024(5) 0.022(5) -0.001(4) -0.005(4) -0.007(4)
C2 0.030(5) 0.021(5) 0.022(5) 0.009(4) 0.010(4) -0.008(4)
C4 0.034(6) 0.019(5) 0.033(6) 0.012(4) 0.006(5) 0.004(4)
C3 0.021(5) 0.013(4) 0.031(6) -0.005(4) -0.003(4) 0.005(4)
C5 0.011(4) 0.029(5) 0.032(6) -0.006(4) -0.008(4) -0.008(4)
C6 0.023(5) 0.020(5) 0.031(6) 0.003(4) -0.003(4) -0.013(4)
C7 0.030(6) 0.018(5) 0.039(6) -0.010(4) -0.002(5) -0.008(4)
C8 0.030(6) 0.042(6) 0.014(5) -0.007(4) -0.001(4) -0.021(5)
C9 0.024(5) 0.025(5) 0.039(6) 0.006(5) -0.016(5) -0.008(4)
C10 0.066(9) 0.037(7) 0.024(6) -0.008(5) 0.012(6) -0.016(6)
C15 0.017(4) 0.017(4) 0.015(4) -0.001(3) 0.003(4) 0.000(3)
C16 0.018(5) 0.048(7) 0.035(6) 0.015(5) 0.002(5) -0.014(5)
C17 0.018(5) 0.047(7) 0.038(7) 0.010(5) 0.004(5) -0.015(5)
C18 0.020(5) 0.036(6) 0.029(6) 0.002(5) -0.008(4) -0.007(4)
C19 0.016(5) 0.037(6) 0.022(5) 0.001(4) -0.001(4) 0.011(4)
C20 0.014(5) 0.034(6) 0.020(5) 0.000(4) 0.002(4) 0.006(4)
C21 0.019(5) 0.021(5) 0.021(5) 0.002(4) 0.000(4) -0.002(4)
C22 0.023(5) 0.028(6) 0.030(6) -0.004(4) 0.006(4) 0.007(4)
C23 0.045(7) 0.033(6) 0.027(6) -0.014(5) 0.003(5) 0.005(5)
C24 0.037(6) 0.055(8) 0.022(6) -0.005(5) 0.007(5) -0.007(6)
C25 0.041(7) 0.034(6) 0.022(6) 0.005(5) 0.000(5) -0.004(5)
C26 0.029(5) 0.025(5) 0.018(5) 0.002(4) -0.003(4) -0.005(4)
C27 0.019(5) 0.016(4) 0.026(5) -0.001(4) 0.005(4) -0.007(4)
C28 0.035(6) 0.028(5) 0.023(5) 0.000(4) 0.013(4) -0.005(5)
C29 0.050(7) 0.022(5) 0.031(6) 0.007(5) 0.014(5) 0.004(5)
C30 0.033(6) 0.013(5) 0.035(6) -0.001(4) -0.004(5) -0.008(4)
C31 0.038(6) 0.026(6) 0.040(7) -0.018(5) 0.016(5) -0.001(5)
C32 0.031(6) 0.029(6) 0.033(6) -0.005(5) 0.009(5) -0.003(4)
C33 0.015(5) 0.030(5) 0.020(5) 0.002(4) 0.004(4) 0.005(4)
C34 0.021(5) 0.033(6) 0.023(5) -0.009(4) 0.007(4) 0.006(4)
C35 0.035(6) 0.039(6) 0.023(5) -0.012(5) 0.010(5) 0.010(5)
C36 0.025(6) 0.048(7) 0.029(6) 0.009(5) 0.010(5) 0.015(5)
C37 0.011(5) 0.041(6) 0.036(6) 0.014(5) -0.003(4) 0.003(4)
C38 0.014(4) 0.028(5) 0.024(5) 0.005(4) 0.000(4) 0.004(4)
C39 0.020(5) 0.021(5) 0.019(5) -0.001(4) -0.002(4) 0.000(4)
C40 0.021(5) 0.030(6) 0.035(6) -0.004(5) -0.001(4) 0.005(4)
C41 0.032(6) 0.040(6) 0.023(5) -0.010(5) -0.003(5) -0.003(5)
C42 0.026(6) 0.033(6) 0.041(7) 0.003(5) -0.006(5) -0.006(4)
C43 0.020(5) 0.036(6) 0.060(8) -0.002(6) -0.005(5) 0.002(5)
C44 0.032(6) 0.028(6) 0.031(6) -0.003(5) -0.006(5) 0.007(5)

loop_
_atom_type_symbol
_atom_type_description
_atom_type_scat_dispersion_real
_atom_type_scat_dispersion_imag
_atom_type_scat_source
C C 0.0033 0.0016 'International Tables Vol C Tables 4.2.6.8 and 6.1.1.4'
H H 0 0 'International Tables Vol C Tables 4.2.6.8 and 6.1.1.4'
Mo Mo -1.6832 0.6857 'International Tables Vol C Tables 4.2.6.8 and 6.1.1.4'
O O 0.0106 0.006 'International Tables Vol C Tables 4.2.6.8 and 6.1.1.4'
P P 0.1023 0.0942 'International Tables Vol C Tables 4.2.6.8 and 6.1.1.4'
Sn Sn -0.6537 1.4246 'International Tables Vol C Tables 4.2.6.8 and 6.1.1.4'

loop_
_geom_angle_atom_site_label_1
_geom_angle_atom_site_label_2
_geom_angle_atom_site_label_3
_geom_angle
C2 Mo1 C1 100.8(4)
C2 Mo1 C6 103.8(4)
C1 Mo1 C6 122.9(4)
C2 Mo1 C5 138.9(4)
C1 Mo1 C5 105.1(4)
C6 Mo1 C5 35.1(3)
C2 Mo1 C7 87.1(4)
C1 Mo1 C7 158.3(4)
C6 Mo1 C7 35.5(3)
C5 Mo1 C7 58.4(4)
C2 Mo1 C8 106.9(4)
C1 Mo1 C8 151.2(4)
C6 Mo1 C8 57.7(3)
C5 Mo1 C8 57.4(3)
C7 Mo1 C8 34.3(3)
C2 Mo1 C9 141.1(4)
C1 Mo1 C9 118.0(4)
C6 Mo1 C9 57.5(3)
C5 Mo1 C9 34.2(3)
C7 Mo1 C9 57.6(4)
C8 Mo1 C9 34.5(3)
C2 Mo1 P1 75.0(3)
C1 Mo1 P1 86.0(3)
C6 Mo1 P1 150.1(3)
C5 Mo1 P1 137.4(3)
C7 Mo1 P1 115.7(3)
C8 Mo1 P1 93.5(2)
C9 Mo1 P1 104.2(3)
C2 Mo1 Sn1 72.0(3)
C1 Mo1 Sn1 67.7(3)
C6 Mo1 Sn1 72.5(2)
C5 Mo1 Sn1 89.1(2)
C7 Mo1 Sn1 96.3(3)
C8 Mo1 Sn1 128.6(2)
C9 Mo1 Sn1 123.1(3)
P1 Mo1 Sn1 132.21(6)
C2 Mo1 Mo2 117.8(3)
C1 Mo1 Mo2 59.3(3)
C6 Mo1 Mo2 137.5(2)
C5 Mo1 Mo2 102.8(2)
C7 Mo1 Mo2 134.1(3)
C8 Mo1 Mo2 99.8(3)
C9 Mo1 Mo2 83.2(2)
P1 Mo1 Mo2 47.81(5)
Sn1 Mo1 Mo2 126.93(3)
C4 Mo2 C3 82.9(4)
C4 Mo2 C12B 99.6(7)
C3 Mo2 C12B 91.3(7)
C4 Mo2 C14A 102.8(6)
C3 Mo2 C14A 142.0(6)
C12B Mo2 C14A 50.8(8)
C4 Mo2 C11A 86.1(6)
C3 Mo2 C11A 109.1(6)
C12B Mo2 C11A 23.9(6)
C14A Mo2 C11A 35.9(6)
C4 Mo2 C12A 106.8(6)
C3 Mo2 C12A 83.2(6)
C12B Mo2 C12A 11.7(7)
C14A Mo2 C12A 59.1(7)
C11A Mo2 C12A 35.5(7)
C4 Mo2 C13A 138.5(7)
C3 Mo2 C13A 127.2(7)
C12B Mo2 C13A 57.6(8)
C14A Mo2 C13A 35.7(7)
C11A Mo2 C13A 59.0(7)
C12A Mo2 C13A 58.0(7)
C4 Mo2 C11B 94.6(6)
C3 Mo2 C11B 125.5(7)
C12B Mo2 C11B 35.2(8)
C14A Mo2 C11B 18.4(6)
C11A Mo2 C11B 17.5(6)
C12A Mo2 C11B 45.3(8)
C13A Mo2 C11B 45.9(8)
C4 Mo2 C10 137.5(4)
C3 Mo2 C10 89.6(4)
C12B Mo2 C10 38.6(7)
C14A Mo2 C10 60.7(6)
C11A Mo2 C10 57.1(5)
C12A Mo2 C10 30.7(6)
C13A Mo2 C10 38.8(6)
C11B Mo2 C10 56.9(6)
C4 Mo2 C14B 122.2(7)
C3 Mo2 C14B 141.4(6)
C12B Mo2 C14B 58.2(8)
C14A Mo2 C14B 20.2(6)
C11A Mo2 C14B 51.4(7)
C12A Mo2 C14B 62.6(7)
C13A Mo2 C14B 17.3(6)
C11B Mo2 C14B 35.1(8)
C10 Mo2 C14B 51.9(6)
C4 Mo2 P1 84.4(3)
C3 Mo2 P1 122.5(3)
C12B Mo2 P1 146.2(6)
C14A Mo2 P1 95.5(5)
C11A Mo2 P1 125.6(5)
C12A Mo2 P1 153.6(5)
C13A Mo2 P1 97.6(5)
C11B Mo2 P1 111.3(7)
C10 Mo2 P1 132.8(3)
C14B Mo2 P1 91.1(5)
C4 Mo2 C13B 152.1(6)
C3 Mo2 C13B 112.9(6)
C12B Mo2 C13B 58.9(8)
C14A Mo2 C13B 50.4(7)
C11A Mo2 C13B 67.3(7)
C12A Mo2 C13B 55.6(7)
C13A Mo2 C13B 15.7(6)
C11B Mo2 C13B 57.4(8)
C10 Mo2 C13B 29.2(5)
C14B Mo2 C13B 32.9(7)
P1 Mo2 C13B 103.9(5)
C33 Sn1 C27 102.8(4)
C33 Sn1 C39 112.0(3)
C27 Sn1 C39 102.6(3)
C33 Sn1 Mo1 106.1(2)
C27 Sn1 Mo1 117.0(3)
C39 Sn1 Mo1 115.8(2)
C21 P1 C15 104.8(4)
C21 P1 Mo2 117.9(3)
C15 P1 Mo2 122.3(3)
C21 P1 Mo1 113.8(3)
C15 P1 Mo1 115.6(3)
Mo2 P1 Mo1 81.51(7)
O1 C1 Mo1 171.2(8)
O2 C2 Mo1 173.1(9)
O4 C4 Mo2 174.8(9)
O3 C3 Mo2 175.6(8)
C9 C5 C6 108.5(9)
C9 C5 Mo1 74.8(5)
C6 C5 Mo1 72.2(5)
C9 C5 H5 125.7
C6 C5 H5 125.7
Mo1 C5 H5 119.1
C5 C6 C7 107.4(9)
C5 C6 Mo1 72.6(5)
C7 C6 Mo1 72.7(5)
C5 C6 H6 126.3
C7 C6 H6 126.3
Mo1 C6 H6 120.2
C8 C7 C6 107.3(9)
C8 C7 Mo1 73.6(5)
C6 C7 Mo1 71.9(5)
C8 C7 H7 126.4
C6 C7 H7 126.4
Mo1 C7 H7 120.1
C7 C8 C9 109.1(9)
C7 C8 Mo1 72.1(5)
C9 C8 Mo1 73.7(5)
C7 C8 H8 125.5
C9 C8 H8 125.5
Mo1 C8 H8 120.5
C5 C9 C8 107.7(9)
C5 C9 Mo1 71.0(5)
C8 C9 Mo1 71.8(5)
C5 C9 H9 126.2
C8 C9 H9 126.2
Mo1 C9 H9 122.7
C13B C10 C12A 130.9(18)
C13B C10 C12B 116.2(17)
C12A C10 C12B 15.0(13)
C13B C10 C13A 24.2(12)
C12A C10 C13A 106.8(15)
C12B C10 C13A 92.0(14)
C13B C10 Mo2 80.6(12)
C12A C10 Mo2 72.8(11)
C12B C10 Mo2 68.6(10)
C13A C10 Mo2 69.6(8)
C13B C10 H10 102.4
C12A C10 H10 126.6
C12B C10 H10 141.4
C13A C10 H10 126.6
Mo2 C10 H10 122.7
C12A C11A C14A 107.0(17)
C12A C11A Mo2 72.3(11)
C14A C11A Mo2 71.9(10)
C12A C11A H11A 126.5
C14A C11A H11A 126.5
Mo2 C11A H11A 121.2
C10 C12A C11A 114.7(18)
C10 C12A Mo2 76.5(11)
C11A C12A Mo2 72.2(11)
C10 C12A H12A 122.7
C11A C12A H12A 122.7
Mo2 C12A H12A 120
C14A C13A C10 104.6(16)
C14A C13A Mo2 71.4(11)
C10 C13A Mo2 71.5(8)
C14A C13A H13A 127.7
C10 C13A H13A 127.7
Mo2 C13A H13A 121.3
C13A C14A C11A 107.0(17)
C13A C14A Mo2 72.9(11)
C11A C14A Mo2 72.2(10)
C13A C14A H14A 126.5
C11A C14A H14A 126.5
Mo2 C14A H14A 120.2
C12B C11B C14B 108(2)
C12B C11B Mo2 71.0(13)
C14B C11B Mo2 74.6(12)
C12B C11B H11B 126.1
C14B C11B H11B 126.1
Mo2 C11B H11B 120.1
C11B C12B C10 98.8(18)
C11B C12B Mo2 73.9(13)
C10 C12B Mo2 72.7(10)
C11B C12B H12B 130.6
C10 C12B H12B 130.6
Mo2 C12B H12B 116.2
C10 C13B C14B 106(2)
C10 C13B Mo2 70.2(11)
C14B C13B Mo2 70.3(12)
C10 C13B H13B 127
C14B C13B H13B 127
Mo2 C13B H13B 124.1
C13B C14B C11B 111(2)
C13B C14B Mo2 76.8(12)
C11B C14B Mo2 70.4(12)
C13B C14B H14B 124.4
C11B C14B H14B 124.4
Mo2 C14B H14B 120
C16 C15 C20 109.7(8)
C16 C15 P1 115.5(6)
C20 C15 P1 112.7(6)
C16 C15 H15 106.1
C20 C15 H15 106.1
P1 C15 H15 106.1
C17 C16 C15 112.3(8)
C17 C16 H16A 109.1
C15 C16 H16A 109.1
C17 C16 H16B 109.1
C15 C16 H16B 109.1
H16A C16 H16B 107.9
C18 C17 C16 113.1(9)
C18 C17 H17A 109
C16 C17 H17A 109
C18 C17 H17B 108.9
C16 C17 H17B 108.9
H17A C17 H17B 107.8
C17 C18 C19 111.4(8)
C17 C18 H18A 109.4
C19 C18 H18A 109.4
C17 C18 H18B 109.4
C19 C18 H18B 109.4
H18A C18 H18B 108
C18 C19 C20 112.1(8)
C18 C19 H19A 109.2
C20 C19 H19A 109.2
C18 C19 H19B 109.2
C20 C19 H19B 109.2
H19A C19 H19B 107.9
C19 C20 C15 111.2(7)
C19 C20 H20A 109.4
C15 C20 H20A 109.4
C19 C20 H20B 109.4
C15 C20 H20B 109.4
H20A C20 H20B 108
C22 C21 C26 110.0(8)
C22 C21 P1 115.7(6)
C26 C21 P1 115.5(6)
C22 C21 H21 104.8
C26 C21 H21 104.8
P1 C21 H21 104.8
C23 C22 C21 111.4(8)
C23 C22 H22A 109.3
C21 C22 H22A 109.3
C23 C22 H22B 109.3
C21 C22 H22B 109.3
H22A C22 H22B 108
C22 C23 C24 111.7(9)
C22 C23 H23A 109.3
C24 C23 H23A 109.3
C22 C23 H23B 109.3
C24 C23 H23B 109.3
H23A C23 H23B 107.9
C25 C24 C23 111.2(8)
C25 C24 H24A 109.4
C23 C24 H24A 109.4
C25 C24 H24B 109.4
C23 C24 H24B 109.4
H24A C24 H24B 108
C24 C25 C26 110.8(9)
C24 C25 H25A 109.5
C26 C25 H25A 109.5
C24 C25 H25B 109.5
C26 C25 H25B 109.5
H25A C25 H25B 108.1
C25 C26 C21 110.0(8)
C25 C26 H26A 109.7
C21 C26 H26A 109.7
C25 C26 H26B 109.7
C21 C26 H26B 109.7
H26A C26 H26B 108.2
C32 C27 C28 119.2(9)
C32 C27 Sn1 125.2(7)
C28 C27 Sn1 115.5(7)
C27 C28 C29 119.2(9)
C27 C28 H28 120.4
C29 C28 H28 120.4
C30 C29 C28 120.9(10)
C30 C29 H29 119.5
C28 C29 H29 119.5
C31 C30 C29 120.2(9)
C31 C30 H30 119.9
C29 C30 H30 119.9
C30 C31 C32 121.0(9)
C30 C31 H31 119.5
C32 C31 H31 119.5
C27 C32 C31 119.5(9)
C27 C32 H32 120.3
C31 C32 H32 120.3
C38 C33 C34 116.5(9)
C38 C33 Sn1 120.9(7)
C34 C33 Sn1 122.4(7)
C35 C34 C33 121.0(9)
C35 C34 H34 119.5
C33 C34 H34 119.5
C36 C35 C34 120.6(10)
C36 C35 H35 119.7
C34 C35 H35 119.7
C35 C36 C37 119.3(9)
C35 C36 H36 120.3
C37 C36 H36 120.3
C36 C37 C38 120.6(10)
C36 C37 H37 119.7
C38 C37 H37 119.7
C37 C38 C33 121.9(9)
C37 C38 H38 119.1
C33 C38 H38 119.1
C40 C39 C44 118.0(9)
C40 C39 Sn1 123.4(7)
C44 C39 Sn1 118.5(7)
C39 C40 C41 121.8(9)
C39 C40 H40 119.1
C41 C40 H40 119.1
C42 C41 C40 119.5(10)
C42 C41 H41 120.2
C40 C41 H41 120.2
C43 C42 C41 119.8(10)
C43 C42 H42 120.1
C41 C42 H42 120.1
C42 C43 C44 121.1(10)
C42 C43 H43 119.5
C44 C43 H43 119.5
C43 C44 C39 119.8(10)
C43 C44 H44 120.1
C39 C44 H44 120.1

loop_
_geom_bond_atom_site_label_1
_geom_bond_atom_site_label_2
_geom_bond_distance
Mo1 C2 1.953(10)
Mo1 C1 1.961(9)
Mo1 C6 2.352(9)
Mo1 C5 2.358(9)
Mo1 C7 2.363(9)
Mo1 C8 2.382(9)
Mo1 C9 2.406(9)
Mo1 P1 2.505(2)
Mo1 Sn1 2.8257(11)
Mo1 Mo2 3.2029(12)
Mo2 C4 1.916(11)
Mo2 C3 1.990(10)
Mo2 C12B 2.30(2)
Mo2 C14A 2.308(19)
Mo2 C11A 2.313(19)
Mo2 C12A 2.31(2)
Mo2 C13A 2.329(19)
Mo2 C11B 2.33(2)
Mo2 C10 2.356(11)
Mo2 C14B 2.39(2)
Mo2 P1 2.399(2)
Mo2 C13B 2.47(2)
Sn1 C33 2.148(9)
Sn1 C27 2.164(9)
Sn1 C39 2.169(9)
P1 C21 1.847(9)
P1 C15 1.866(9)
O1 C1 1.199(11)
O2 C2 1.165(11)
O4 C4 1.176(12)
O3 C3 1.143(11)
C5 C9 1.401(14)
C5 C6 1.421(13)
C5 H5 0.93
C6 C7 1.437(14)
C6 H6 0.93
C7 C8 1.399(14)
C7 H7 0.93
C8 C9 1.420(14)
C8 H8 0.93
C9 H9 0.93
C10 C13B 1.22(2)
C10 C12A 1.24(2)
C10 C12B 1.54(3)
C10 C13A 1.56(2)
C10 H10 0.93
C11A C12A 1.41(3)
C11A C14A 1.42(3)
C11A H11A 0.93
C12A H12A 0.93
C13A C14A 1.42(3)
C13A H13A 0.93
C14A H14A 0.93
C11B C12B 1.40(3)
C11B C14B 1.42(3)
C11B H11B 0.93
C12B H12B 0.93
C13B C14B 1.38(3)
C13B H13B 0.93
C14B H14B 0.93
C15 C16 1.532(12)
C15 C20 1.549(12)
C15 H15 0.98
C16 C17 1.522(14)
C16 H16A 0.97
C16 H16B 0.97
C17 C18 1.497(14)
C17 H17A 0.97
C17 H17B 0.97
C18 C19 1.510(13)
C18 H18A 0.97
C18 H18B 0.97
C19 C20 1.527(12)
C19 H19A 0.97
C19 H19B 0.97
C20 H20A 0.97
C20 H20B 0.97
C21 C22 1.528(12)
C21 C26 1.549(12)
C21 H21 0.98
C22 C23 1.513(13)
C22 H22A 0.97
C22 H22B 0.97
C23 C24 1.542(15)
C23 H23A 0.97
C23 H23B 0.97
C24 C25 1.504(15)
C24 H24A 0.97
C24 H24B 0.97
C25 C26 1.539(13)
C25 H25A 0.97
C25 H25B 0.97
C26 H26A 0.97
C26 H26B 0.97
C27 C32 1.391(13)
C27 C28 1.392(12)
C28 C29 1.401(14)
C28 H28 0.93
C29 C30 1.360(14)
C29 H29 0.93
C30 C31 1.350(14)
C30 H30 0.93
C31 C32 1.397(14)
C31 H31 0.93
C32 H32 0.93
C33 C38 1.399(12)
C33 C34 1.406(13)
C34 C35 1.396(12)
C34 H34 0.93
C35 C36 1.369(14)
C35 H35 0.93
C36 C37 1.377(15)
C36 H36 0.93
C37 C38 1.379(13)
C37 H37 0.93
C38 H38 0.93
C39 C40 1.381(13)
C39 C44 1.401(13)
C40 C41 1.391(13)
C40 H40 0.93
C41 C42 1.371(14)
C41 H41 0.93
C42 C43 1.372(15)
C42 H42 0.93
C43 C44 1.392(14)
C43 H43 0.93
C44 H44 0.93
